data_8105836
loop_
_publ_author_name
'Zhao, Ying'

_publ_section_title
;
 Crystal structure of
 catena-poly[diaqua-bis(\m2-4-((4-(pyridin-2-ylmethoxy)phenyl)diazenyl)benzoato-\k3
 O,O&#x2032;:N)cadmium(III)], Cd(C19H14O3N3)2(H2O)
;
_journal_issue 4
_journal_name_full 'Zeitschrift f\"ur Kristallographie - New Crystal Structures'
_journal_page_first 741
_journal_page_last 742
_journal_paper_doi 10.1515/ncrs-2019-0083
_journal_volume 234
_journal_year 2019
_chemical_formula_moiety '0.5(C76 H60 Cd2 N12 O14)'
_chemical_formula_sum 'C38 H30 Cd N6 O7'
_chemical_formula_weight 795.08
_space_group_crystal_system monoclinic
_space_group_IT_number 15
_space_group_name_Hall '-C 2yc'
_space_group_name_H-M_alt 'C 1 2/c 1'
_atom_sites_solution_hydrogens mixed
_atom_sites_solution_primary iterative
_cell_angle_alpha 90
_cell_angle_beta 99.31(3)
_cell_angle_gamma 90
_cell_formula_units_Z 4
_cell_length_a 16.937(3)
_cell_length_b 6.1323(12)
_cell_length_c 33.322(7)
_cell_measurement_reflns_used 2743
_cell_measurement_temperature 296(2)
_cell_measurement_theta_max 20.561
_cell_measurement_theta_min 2.437
_cell_volume 3415.3(12)
_computing_cell_refinement 'SAINT v7.60A (Bruker, 2009)'
_computing_data_collection 'Bruker APEX2'
_computing_data_reduction 'SAINT v7.60A (Bruker, 2009)'
_computing_molecular_graphics 'Olex2 (Dolomanov et al., 2009)'
_computing_publication_material 'Olex2 (Dolomanov et al., 2009)'
_computing_structure_refinement 'ShelXL (Sheldrick, 2015)'
_computing_structure_solution 'olex2.solve (Bourhis et al., 2015)'
_diffrn_ambient_temperature 296.15
_diffrn_measured_fraction_theta_full 1.000
_diffrn_measured_fraction_theta_max 1.000
_diffrn_measurement_device_type 'Bruker Apex-II'
_diffrn_measurement_method 'phi and omega scans'
_diffrn_radiation_monochromator graphite
_diffrn_radiation_type MoK\a
_diffrn_radiation_wavelength 0.71073
_diffrn_reflns_av_R_equivalents 0.0593
_diffrn_reflns_av_unetI/netI 0.0410
_diffrn_reflns_Laue_measured_fraction_full 1.000
_diffrn_reflns_Laue_measured_fraction_max 1.000
_diffrn_reflns_limit_h_max 20
_diffrn_reflns_limit_h_min -20
_diffrn_reflns_limit_k_max 7
_diffrn_reflns_limit_k_min -7
_diffrn_reflns_limit_l_max 39
_diffrn_reflns_limit_l_min -39
_diffrn_reflns_number 16962
_diffrn_reflns_point_group_measured_fraction_full 1.000
_diffrn_reflns_point_group_measured_fraction_max 1.000
_diffrn_reflns_theta_full 24.998
_diffrn_reflns_theta_max 24.998
_diffrn_reflns_theta_min 2.437
_exptl_absorpt_coefficient_mu 0.700
_exptl_absorpt_correction_T_max 0.9658
_exptl_absorpt_correction_T_min 0.8726
_exptl_absorpt_correction_type multi-scan
_exptl_absorpt_process_details multi-scan
_exptl_crystal_colour orange
_exptl_crystal_colour_primary orange
_exptl_crystal_density_diffrn 1.546
_exptl_crystal_density_method 'not measured'
_exptl_crystal_description flake
_exptl_crystal_F_000 1616
_exptl_crystal_size_max 0.2
_exptl_crystal_size_mid 0.2
_exptl_crystal_size_min 0.05
_refine_diff_density_max 0.259
_refine_diff_density_min -0.422
_refine_diff_density_rms 0.061
_refine_ls_extinction_coef .
_refine_ls_extinction_method none
_refine_ls_goodness_of_fit_ref 1.030
_refine_ls_hydrogen_treatment constr
_refine_ls_matrix_type full
_refine_ls_number_parameters 236
_refine_ls_number_reflns 3019
_refine_ls_number_restraints 0
_refine_ls_restrained_S_all 1.030
_refine_ls_R_factor_all 0.0395
_refine_ls_R_factor_gt 0.0314
_refine_ls_shift/su_max 0.000
_refine_ls_shift/su_mean 0.000
_refine_ls_structure_factor_coef Fsqd
_refine_ls_weighting_details 'w=1/[\s^2^(Fo^2^)+(0.0286P)^2^+1.5026P] where P=(Fo^2^+2Fc^2^)/3'
_refine_ls_weighting_scheme calc
_refine_ls_wR_factor_gt 0.0639
_refine_ls_wR_factor_ref 0.0668
_reflns_Friedel_coverage 0.000
_reflns_Friedel_fraction_full .
_reflns_Friedel_fraction_max .
_reflns_number_gt 2641
_reflns_number_total 3019
_reflns_threshold_expression 'I > 2\s(I)'
_cod_data_source_file suppl_ncrs-2019-0083_suppl.cif
_cod_data_source_block 5
_cod_original_cell_volume 3415.4(12)
_cod_database_code 8105836
_shelx_space_group_comment
;
The symmetry employed for this shelxl refinement is uniquely defined
by the following loop, which should always be used as a source of
symmetry information in preference to the above space-group names.
They are only intended as comments.
;
_shelx_estimated_absorpt_t_max 0.966
_shelx_estimated_absorpt_t_min 0.873
_exptl_absorpt_special_details multi-scan
_olex2_refinement_description
;
1. Fixed Uiso
 At 1.2 times of:
  All C(H) groups, All C(H,H) groups, All O(H) groups
2.a Riding coordinates:
 O1W(H1W)
2.b Secondary CH2 refined with riding coordinates:
 C6(H6A,H6B)
2.c Aromatic/amide H refined with riding coordinates:
 C1(H1), C2(H2), C3(H3), C4(H4), C8(H8), C9(H9), C11(H11), C12(H12), C14(H14),
 C15(H15), C17(H17), C18(H18)
;
_olex2_submission_special_instructions 'No special instructions were received'

loop_
_space_group_symop_operation_xyz
'x, y, z'
'-x, y, -z+1/2'
'x+1/2, y+1/2, z'
'-x+1/2, y+1/2, -z+1/2'
'-x, -y, -z'
'x, -y, z-1/2'
'-x+1/2, -y+1/2, -z'
'x+1/2, -y+1/2, z-1/2'

loop_
_atom_site_label
_atom_site_type_symbol
_atom_site_fract_x
_atom_site_fract_y
_atom_site_fract_z
_atom_site_U_iso_or_equiv
_atom_site_adp_type
_atom_site_occupancy
_atom_site_site_symmetry_order
_atom_site_calc_flag
_atom_site_refinement_flags_posn
_atom_site_refinement_flags_adp
_atom_site_refinement_flags_occupancy
_atom_site_disorder_assembly
_atom_site_disorder_group
Cd1 Cd 0.5000 0.72504(4) 0.7500 0.02734(10) Uani 1 2 d S T P . .
C1 C 0.32526(17) 0.5196(4) 0.72854(9) 0.0380(7) Uani 1 1 d . . . . .
H1 H 0.3536 0.4292 0.7482 0.046 Uiso 1 1 calc R . . . .
C2 C 0.24661(19) 0.4701(5) 0.71424(10) 0.0463(8) Uani 1 1 d . . . . .
H2 H 0.2228 0.3479 0.7237 0.056 Uiso 1 1 calc R . . . .
C3 C 0.20405(18) 0.6046(5) 0.68575(10) 0.0498(8) Uani 1 1 d . . . . .
H3 H 0.1503 0.5774 0.6761 0.060 Uiso 1 1 calc R . . . .
C4 C 0.24193(17) 0.7806(5) 0.67151(9) 0.0443(7) Uani 1 1 d . . . . .
H4 H 0.2144 0.8720 0.6518 0.053 Uiso 1 1 calc R . . . .
C5 C 0.32150(16) 0.8190(4) 0.68706(8) 0.0311(6) Uani 1 1 d . . . . .
C6 C 0.36535(17) 1.0128(4) 0.67343(8) 0.0344(7) Uani 1 1 d . . . . .
H6A H 0.3726 1.1207 0.6950 0.041 Uiso 1 1 calc R . . . .
H6B H 0.4180 0.9663 0.6690 0.041 Uiso 1 1 calc R . . . .
C7 C 0.33909(16) 1.0289(4) 0.60055(8) 0.0326(6) Uani 1 1 d . . . . .
C8 C 0.37055(18) 0.8234(5) 0.59603(9) 0.0416(7) Uani 1 1 d . . . . .
H8 H 0.3823 0.7313 0.6184 0.050 Uiso 1 1 calc R . . . .
C9 C 0.38433(18) 0.7561(5) 0.55830(9) 0.0435(7) Uani 1 1 d . . . . .
H9 H 0.4046 0.6175 0.5550 0.052 Uiso 1 1 calc R . . . .
C10 C 0.36798(18) 0.8953(5) 0.52529(9) 0.0392(7) Uani 1 1 d . . . . .
C11 C 0.33701(19) 1.1003(5) 0.53033(9) 0.0456(8) Uani 1 1 d . . . . .
H11 H 0.3265 1.1944 0.5082 0.055 Uiso 1 1 calc R . . . .
C12 C 0.32160(17) 1.1664(5) 0.56778(9) 0.0403(7) Uani 1 1 d . . . . .
H12 H 0.2995 1.3030 0.5709 0.048 Uiso 1 1 calc R . . . .
C13 C 0.41573(18) 0.6024(5) 0.44047(8) 0.0395(7) Uani 1 1 d . . . . .
C14 C 0.39917(19) 0.3939(5) 0.42597(9) 0.0460(8) Uani 1 1 d . . . . .
H14 H 0.3776 0.2918 0.4418 0.055 Uiso 1 1 calc R . . . .
C15 C 0.41465(17) 0.3372(5) 0.38801(8) 0.0384(7) Uani 1 1 d . . . . .
H15 H 0.4029 0.1970 0.3782 0.046 Uiso 1 1 calc R . . . .
C16 C 0.44748(16) 0.4866(4) 0.36438(8) 0.0299(6) Uani 1 1 d . . . . .
C17 C 0.46676(16) 0.6926(4) 0.37991(8) 0.0348(7) Uani 1 1 d . . . . .
H17 H 0.4905 0.7929 0.3647 0.042 Uiso 1 1 calc R . . . .
C18 C 0.45099(18) 0.7504(4) 0.41781(9) 0.0403(7) Uani 1 1 d . . . . .
H18 H 0.4641 0.8891 0.4281 0.048 Uiso 1 1 calc R . . . .
C19 C 0.46250(15) 0.4229(4) 0.32280(8) 0.0288(6) Uani 1 1 d . . . . .
N1 N 0.36326(12) 0.6913(3) 0.71569(6) 0.0288(5) Uani 1 1 d . . . . .
N2 N 0.38303(16) 0.8440(4) 0.48532(7) 0.0471(7) Uani 1 1 d . . . . .
N3 N 0.39695(16) 0.6478(4) 0.48012(7) 0.0467(7) Uani 1 1 d . . . . .
O1 O 0.32494(11) 1.1116(3) 0.63721(5) 0.0379(5) Uani 1 1 d . . . . .
O2 O 0.48299(12) 0.5666(3) 0.29953(6) 0.0407(5) Uani 1 1 d . . . . .
O3 O 0.45450(11) 0.2265(3) 0.31219(6) 0.0375(5) Uani 1 1 d . . . . .
O1W O 0.5000 1.0956(4) 0.7500 0.0506(8) Uani 1 2 d S T P . .
H1W H 0.5021 1.1752 0.7293 0.061 Uiso 1 1 d R . . . .

loop_
_atom_site_aniso_label
_atom_site_aniso_U_11
_atom_site_aniso_U_22
_atom_site_aniso_U_33
_atom_site_aniso_U_23
_atom_site_aniso_U_13
_atom_site_aniso_U_12
Cd1 0.03640(17) 0.02493(16) 0.02208(16) 0.000 0.00892(11) 0.000
C1 0.0456(18) 0.0328(16) 0.0359(18) 0.0011(13) 0.0077(14) 0.0001(13)
C2 0.049(2) 0.0433(18) 0.048(2) 0.0029(16) 0.0121(16) -0.0118(15)
C3 0.0357(17) 0.060(2) 0.052(2) -0.0016(17) 0.0020(15) -0.0109(16)
C4 0.0402(17) 0.0493(19) 0.0422(18) 0.0073(15) 0.0033(14) 0.0017(15)
C5 0.0359(15) 0.0343(15) 0.0254(15) -0.0033(12) 0.0118(12) 0.0025(12)
C6 0.0430(17) 0.0360(16) 0.0245(16) 0.0007(13) 0.0068(13) 0.0011(13)
C7 0.0402(16) 0.0356(15) 0.0233(15) -0.0004(12) 0.0092(13) 0.0033(13)
C8 0.064(2) 0.0357(16) 0.0270(16) 0.0062(13) 0.0128(15) 0.0107(15)
C9 0.061(2) 0.0363(17) 0.0347(17) 0.0006(14) 0.0136(14) 0.0127(15)
C10 0.0532(19) 0.0426(17) 0.0237(16) 0.0002(14) 0.0126(14) 0.0032(14)
C11 0.064(2) 0.0477(19) 0.0259(17) 0.0106(14) 0.0100(15) 0.0148(16)
C12 0.0542(19) 0.0357(16) 0.0333(17) 0.0044(13) 0.0143(15) 0.0143(14)
C13 0.0531(19) 0.0443(18) 0.0235(16) -0.0009(14) 0.0133(14) 0.0037(15)
C14 0.066(2) 0.0408(18) 0.0367(18) 0.0041(15) 0.0244(16) -0.0049(16)
C15 0.0558(19) 0.0312(15) 0.0308(17) -0.0006(13) 0.0149(14) -0.0011(14)
C16 0.0335(15) 0.0342(15) 0.0228(15) 0.0022(12) 0.0074(12) 0.0045(12)
C17 0.0422(16) 0.0344(15) 0.0299(15) -0.0001(13) 0.0123(13) -0.0058(13)
C18 0.0542(18) 0.0333(16) 0.0353(16) -0.0063(14) 0.0128(14) -0.0017(14)
C19 0.0276(15) 0.0358(16) 0.0234(15) -0.0006(13) 0.0048(12) 0.0042(12)
N1 0.0342(12) 0.0274(12) 0.0253(12) 0.0000(10) 0.0062(10) 0.0016(10)
N2 0.0630(18) 0.0509(16) 0.0299(15) 0.0004(13) 0.0153(13) 0.0063(14)
N3 0.0676(18) 0.0470(15) 0.0290(14) -0.0028(12) 0.0186(13) 0.0020(14)
O1 0.0554(13) 0.0371(11) 0.0221(11) 0.0035(9) 0.0091(9) 0.0120(9)
O2 0.0588(14) 0.0372(11) 0.0296(12) 0.0059(9) 0.0179(10) -0.0010(10)
O3 0.0498(12) 0.0352(11) 0.0302(11) -0.0054(9) 0.0151(9) -0.0032(9)
O1W 0.100(3) 0.0265(15) 0.0264(16) 0.000 0.0131(16) 0.000

loop_
_atom_type_symbol
_atom_type_description
_atom_type_scat_dispersion_real
_atom_type_scat_dispersion_imag
_atom_type_scat_source
C C 0.0033 0.0016 'International Tables Vol C Tables 4.2.6.8 and 6.1.1.4'
H H 0.0000 0.0000 'International Tables Vol C Tables 4.2.6.8 and 6.1.1.4'
N N 0.0061 0.0033 'International Tables Vol C Tables 4.2.6.8 and 6.1.1.4'
O O 0.0106 0.0060 'International Tables Vol C Tables 4.2.6.8 and 6.1.1.4'
Cd Cd -0.8075 1.2024 'International Tables Vol C Tables 4.2.6.8 and 6.1.1.4'

loop_
_geom_angle_atom_site_label_1
_geom_angle_atom_site_label_2
_geom_angle_atom_site_label_3
_geom_angle
_geom_angle_site_symmetry_1
_geom_angle_site_symmetry_3
C19 Cd1 C19 141.59(12) 5_666 6_566
N1 Cd1 C19 92.78(8) 2_656 5_666
N1 Cd1 C19 83.99(8) 2_656 6_566
N1 Cd1 C19 92.78(8) . 6_566
N1 Cd1 C19 83.99(8) . 5_666
N1 Cd1 N1 170.18(10) 2_656 .
N1 Cd1 O2 92.72(7) 2_656 5_666
N1 Cd1 O2 92.72(7) . 6_566
N1 Cd1 O2 80.17(7) 2_656 6_566
N1 Cd1 O2 80.17(7) . 5_666
O2 Cd1 C19 27.14(7) 5_666 5_666
O2 Cd1 C19 114.57(8) 6_566 5_666
O2 Cd1 C19 114.57(8) 5_666 6_566
O2 Cd1 C19 27.14(7) 6_566 6_566
O2 Cd1 O2 87.80(9) 5_666 6_566
O3 Cd1 C19 167.07(8) 5_666 6_566
O3 Cd1 C19 26.98(7) 5_666 5_666
O3 Cd1 C19 167.07(8) 6_566 5_666
O3 Cd1 C19 26.98(7) 6_566 6_566
O3 Cd1 N1 90.12(7) 6_566 .
O3 Cd1 N1 91.12(7) 5_666 .
O3 Cd1 N1 91.12(7) 6_566 2_656
O3 Cd1 N1 90.13(7) 5_666 2_656
O3 Cd1 O2 54.07(6) 6_566 6_566
O3 Cd1 O2 140.32(6) 5_666 6_566
O3 Cd1 O2 54.07(6) 5_666 5_666
O3 Cd1 O2 140.32(6) 6_566 5_666
O3 Cd1 O3 165.42(9) 6_566 5_666
O1W Cd1 C19 109.20(6) . 5_666
O1W Cd1 C19 109.20(6) . 6_566
O1W Cd1 N1 94.91(5) . 2_656
O1W Cd1 N1 94.91(5) . .
O1W Cd1 O2 136.10(4) . 5_666
O1W Cd1 O2 136.10(4) . 6_566
O1W Cd1 O3 82.71(4) . 5_666
O1W Cd1 O3 82.71(4) . 6_566
C2 C1 H1 118.3 . .
N1 C1 H1 118.3 . .
N1 C1 C2 123.5(3) . .
C1 C2 H2 120.7 . .
C3 C2 C1 118.6(3) . .
C3 C2 H2 120.7 . .
C2 C3 H3 120.4 . .
C2 C3 C4 119.2(3) . .
C4 C3 H3 120.4 . .
C3 C4 H4 120.5 . .
C3 C4 C5 118.9(3) . .
C5 C4 H4 120.5 . .
C4 C5 C6 121.2(3) . .
N1 C5 C4 122.4(2) . .
N1 C5 C6 116.4(2) . .
C5 C6 H6A 108.9 . .
C5 C6 H6B 108.9 . .
H6A C6 H6B 107.7 . .
O1 C6 C5 113.5(2) . .
O1 C6 H6A 108.9 . .
O1 C6 H6B 108.9 . .
C12 C7 C8 120.6(3) . .
C12 C7 O1 115.6(2) . .
O1 C7 C8 123.8(2) . .
C7 C8 H8 120.1 . .
C9 C8 C7 119.7(3) . .
C9 C8 H8 120.1 . .
C8 C9 H9 120.0 . .
C8 C9 C10 119.9(3) . .
C10 C9 H9 120.0 . .
C9 C10 N2 124.2(3) . .
C11 C10 C9 119.7(3) . .
C11 C10 N2 116.2(3) . .
C10 C11 H11 119.7 . .
C12 C11 C10 120.6(3) . .
C12 C11 H11 119.7 . .
C7 C12 C11 119.5(3) . .
C7 C12 H12 120.3 . .
C11 C12 H12 120.3 . .
C14 C13 N3 116.1(3) . .
C18 C13 C14 120.0(3) . .
C18 C13 N3 123.8(3) . .
C13 C14 H14 120.1 . .
C15 C14 C13 119.8(3) . .
C15 C14 H14 120.1 . .
C14 C15 H15 119.7 . .
C14 C15 C16 120.6(3) . .
C16 C15 H15 119.7 . .
C15 C16 C17 119.0(3) . .
C15 C16 C19 119.8(2) . .
C17 C16 C19 121.2(2) . .
C16 C17 H17 119.7 . .
C18 C17 C16 120.5(3) . .
C18 C17 H17 119.7 . .
C13 C18 C17 119.9(3) . .
C13 C18 H18 120.1 . .
C17 C18 H18 120.1 . .
C16 C19 Cd1 174.42(18) . 5_666
O2 C19 Cd1 64.07(14) . 5_666
O2 C19 C16 119.4(2) . .
O3 C19 Cd1 57.79(13) . 5_666
O3 C19 C16 118.9(2) . .
O3 C19 O2 121.7(2) . .
C1 N1 Cd1 112.87(18) . .
C1 N1 C5 117.4(2) . .
C5 N1 Cd1 129.73(17) . .
N3 N2 C10 114.1(2) . .
N2 N3 C13 113.0(2) . .
C7 O1 C6 117.8(2) . .
C19 O2 Cd1 88.78(16) . 5_666
C19 O3 Cd1 95.24(15) . 5_666
Cd1 O1W H1W 125.1 . .

loop_
_geom_bond_atom_site_label_1
_geom_bond_atom_site_label_2
_geom_bond_distance
_geom_bond_site_symmetry_2
Cd1 C19 2.759(3) 6_566
Cd1 C19 2.759(3) 5_666
Cd1 N1 2.420(2) .
Cd1 N1 2.420(2) 2_656
Cd1 O2 2.4816(19) 6_566
Cd1 O2 2.4816(19) 5_666
Cd1 O3 2.3438(18) 5_666
Cd1 O3 2.3437(18) 6_566
Cd1 O1W 2.272(3) .
C1 H1 0.9300 .
C1 C2 1.374(4) .
C1 N1 1.340(3) .
C2 H2 0.9300 .
C2 C3 1.371(4) .
C3 H3 0.9300 .
C3 C4 1.378(4) .
C4 H4 0.9300 .
C4 C5 1.384(4) .
C5 C6 1.510(4) .
C5 N1 1.343(3) .
C6 H6A 0.9700 .
C6 H6B 0.9700 .
C6 O1 1.423(3) .
C7 C8 1.386(4) .
C7 C12 1.374(4) .
C7 O1 1.379(3) .
C8 H8 0.9300 .
C8 C9 1.379(4) .
C9 H9 0.9300 .
C9 C10 1.384(4) .
C10 C11 1.383(4) .
C10 N2 1.431(4) .
C11 H11 0.9300 .
C11 C12 1.377(4) .
C12 H12 0.9300 .
C13 C14 1.379(4) .
C13 C18 1.377(4) .
C13 N3 1.435(3) .
C14 H14 0.9300 .
C14 C15 1.377(4) .
C15 H15 0.9300 .
C15 C16 1.382(4) .
C16 C17 1.384(4) .
C16 C19 1.500(4) .
C17 H17 0.9300 .
C17 C18 1.379(4) .
C18 H18 0.9300 .
C19 Cd1 2.759(3) 5_666
C19 O2 1.259(3) .
C19 O3 1.257(3) .
N2 N3 1.244(3) .
O2 Cd1 2.4816(19) 5_666
O3 Cd1 2.3438(18) 5_666
O1W H1W 0.8500 .

loop_
_geom_hbond_atom_site_label_D
_geom_hbond_atom_site_label_H
_geom_hbond_atom_site_label_A
_geom_hbond_distance_DH
_geom_hbond_distance_HA
_geom_hbond_distance_DA
_geom_hbond_angle_DHA
_geom_hbond_site_symmetry_A
C1 H1 O2 0.93 2.55 3.312(4) 139.0 6_566
C4 H4 O1 0.93 2.49 2.815(4) 100.8 .
C6 H6A O1W 0.97 2.60 3.176(3) 118.2 .
C6 H6B O3 0.97 2.45 3.350(3) 153.6 5_666
O1W H1W O2 0.85 1.89 2.693(3) 156.9 5_676

loop_
_geom_torsion_atom_site_label_1
_geom_torsion_atom_site_label_2
_geom_torsion_atom_site_label_3
_geom_torsion_atom_site_label_4
_geom_torsion
_geom_torsion_site_symmetry_1
_geom_torsion_site_symmetry_2
_geom_torsion_site_symmetry_3
_geom_torsion_site_symmetry_4
C1 C2 C3 C4 1.9(5) . . . .
C2 C1 N1 Cd1 178.4(2) . . . .
C2 C1 N1 C5 -0.5(4) . . . .
C2 C3 C4 C5 -1.4(5) . . . .
C3 C4 C5 C6 -178.3(3) . . . .
C3 C4 C5 N1 -0.2(4) . . . .
C4 C5 C6 O1 -15.3(4) . . . .
C4 C5 N1 Cd1 -177.5(2) . . . .
C4 C5 N1 C1 1.2(4) . . . .
C5 C6 O1 C7 -86.9(3) . . . .
C6 C5 N1 Cd1 0.6(3) . . . .
C6 C5 N1 C1 179.3(2) . . . .
C7 C8 C9 C10 1.1(5) . . . .
C8 C7 C12 C11 -1.2(5) . . . .
C8 C7 O1 C6 19.2(4) . . . .
C8 C9 C10 C11 -0.7(5) . . . .
C8 C9 C10 N2 177.5(3) . . . .
C9 C10 C11 C12 -0.6(5) . . . .
C9 C10 N2 N3 13.9(4) . . . .
C10 C11 C12 C7 1.6(5) . . . .
C10 N2 N3 C13 -177.1(2) . . . .
C11 C10 N2 N3 -167.7(3) . . . .
C12 C7 C8 C9 -0.1(5) . . . .
C12 C7 O1 C6 -159.4(2) . . . .
C13 C14 C15 C16 0.7(5) . . . .
C14 C13 C18 C17 2.6(5) . . . .
C14 C13 N3 N2 -153.7(3) . . . .
C14 C15 C16 C17 1.8(4) . . . .
C14 C15 C16 C19 -178.9(3) . . . .
C15 C16 C17 C18 -2.2(4) . . . .
C15 C16 C19 O2 171.3(3) . . . .
C15 C16 C19 O3 -9.0(4) . . . .
C16 C17 C18 C13 0.0(4) . . . .
C16 C19 O2 Cd1 175.1(2) . . . 5_666
C16 C19 O3 Cd1 -174.8(2) . . . 5_666
C17 C16 C19 O2 -9.5(4) . . . .
C17 C16 C19 O3 170.3(2) . . . .
C18 C13 C14 C15 -2.9(5) . . . .
C18 C13 N3 N2 28.7(4) . . . .
C19 C16 C17 C18 178.6(3) . . . .
N1 C1 C2 C3 -1.0(5) . . . .
N1 C5 C6 O1 166.5(2) . . . .
N2 C10 C11 C12 -179.0(3) . . . .
N3 C13 C14 C15 179.4(3) . . . .
N3 C13 C18 C17 -179.9(3) . . . .
O1 C7 C8 C9 -178.6(3) . . . .
O1 C7 C12 C11 177.3(3) . . . .
O2 C19 O3 Cd1 4.9(3) . . . 5_666
O3 C19 O2 Cd1 -4.6(3) . . . 5_666
